data_7239394
loop_
_publ_author_name
'Mathur, Pradeep'
'Tauqeer, Mohd.'
'Ji, Radhe Shyam'
'Lahiri, Goutam K.'
'Mobin, Shaikh M.'

_publ_section_title
;
 Some unusual reactions of metal carbonyls with
 (Z)-1-ferrocenyltelluro-1-ferrocenyl-4-ferrocenyl-1-buten-3-yne
;
_journal_issue 14
_journal_name_full 'RSC Advances'
_journal_page_first 6878
_journal_paper_doi 10.1039/c3ra45580g
_journal_volume 4
_journal_year 2014
_chemical_formula_sum 'C41 H29 Cl2 Fe5 O6 Te'
_chemical_formula_weight 1095.39
_space_group_IT_number 14
_space_group_name_Hall '-P 2yn'
_space_group_name_H-M_alt 'P 1 21/n 1'
_symmetry_cell_setting monoclinic
_symmetry_space_group_name_H-M 'P 1 21/n 1'
_atom_sites_solution_hydrogens geom
_atom_sites_solution_primary direct
_atom_sites_solution_secondary difmap
_audit_creation_method SHELXL-97
_cell_angle_alpha 90.00
_cell_angle_beta 91.587(7)
_cell_angle_gamma 90.00
_cell_formula_units_Z 4
_cell_length_a 12.4459(12)
_cell_length_b 16.7817(12)
_cell_length_c 19.1562(12)
_cell_measurement_reflns_used 2605
_cell_measurement_temperature 293(2)
_cell_measurement_theta_max 32.4816
_cell_measurement_theta_min 2.8847
_cell_volume 3999.5(5)
_computing_cell_refinement 'CrysAlis RED, Oxford Diffraction Ltd.,'
_computing_data_collection 'CrysAlis CCD, Oxford Diffraction Ltd.,'
_computing_data_reduction 'CrysAlis RED, Oxford Diffraction Ltd.,'
_computing_molecular_graphics Ortep3
_computing_publication_material Shelx97
_computing_structure_refinement 'SHELXL-97 (Sheldrick, 1997)'
_computing_structure_solution 'SHELXS-97 (Sheldrick, 1997)'
_diffrn_ambient_temperature 293(2)
_diffrn_detector_area_resol_mean 15.9948
_diffrn_measured_fraction_theta_full 0.999
_diffrn_measured_fraction_theta_max 0.999
_diffrn_measurement_device_type 'OXFORD DIFFRACTION SUPER NOVA'
_diffrn_measurement_method \w/q-scan
_diffrn_radiation_monochromator graphite
_diffrn_radiation_source 'Micro-Focus (Mo) X-ray Source'
_diffrn_radiation_type MoK\a
_diffrn_radiation_wavelength 0.71073
_diffrn_reflns_av_R_equivalents 0.1478
_diffrn_reflns_av_sigmaI/netI 0.1026
_diffrn_reflns_limit_h_max 14
_diffrn_reflns_limit_h_min -14
_diffrn_reflns_limit_k_max 19
_diffrn_reflns_limit_k_min -19
_diffrn_reflns_limit_l_max 22
_diffrn_reflns_limit_l_min -22
_diffrn_reflns_number 37191
_diffrn_reflns_theta_full 25.00
_diffrn_reflns_theta_max 25.00
_diffrn_reflns_theta_min 2.91
_exptl_absorpt_coefficient_mu 2.665
_exptl_absorpt_correction_T_max 0.6906
_exptl_absorpt_correction_T_min 0.5792
_exptl_absorpt_correction_type multi-scan
_exptl_absorpt_process_details
;
CrysAlis RED, Oxford Diffraction Ltd.,
Version 1.171.31.7 (release 18-10-2006 CrysAlis171 .NET)
(compiled Oct 18 2006,16:28:17)
Empirical absorption correction using spherical harmonics,
implemented in SCALE3 ABSPACK scaling algorithm.
;
_exptl_crystal_colour orange
_exptl_crystal_density_diffrn 1.819
_exptl_crystal_density_method 'not measured'
_exptl_crystal_description block
_exptl_crystal_F_000 2156
_exptl_crystal_size_max 0.23
_exptl_crystal_size_mid 0.18
_exptl_crystal_size_min 0.15
_refine_diff_density_max 2.169
_refine_diff_density_min -1.760
_refine_diff_density_rms 0.197
_refine_ls_extinction_method none
_refine_ls_goodness_of_fit_ref 1.033
_refine_ls_hydrogen_treatment riding
_refine_ls_matrix_type full
_refine_ls_number_parameters 496
_refine_ls_number_reflns 7033
_refine_ls_number_restraints 0
_refine_ls_restrained_S_all 1.033
_refine_ls_R_factor_all 0.1182
_refine_ls_R_factor_gt 0.0784
_refine_ls_shift/su_max 0.000
_refine_ls_shift/su_mean 0.000
_refine_ls_structure_factor_coef Fsqd
_refine_ls_weighting_details 'calc w=1/[\s^2^(Fo^2^)+(0.1331P)^2^+0.0000P] where P=(Fo^2^+2Fc^2^)/3'
_refine_ls_weighting_scheme calc
_refine_ls_wR_factor_gt 0.1927
_refine_ls_wR_factor_ref 0.2386
_reflns_number_gt 4468
_reflns_number_total 7033
_reflns_threshold_expression >2sigma(I)
_cod_data_source_file c3ra45580g.txt
_cod_data_source_block pm026
_cod_depositor_comments
;
The following automatic conversions were performed:

data item '_symmetry_cell_setting' value 'Monoclinic' was changed to
'monoclinic' in accordance with the
/home/saulius/struct/COD-crude-data/automatic-downloads/DataCite-retrospective/RSC/depositions/lib/dictionaries/cif_core.dic
dictionary named 'cif_core.dic' version 2.4.2 last updated on
2011-04-26.

Automatic conversion script
Id: cif_fix_values 6909 2019-04-08 15:41:33Z antanas 
;
_cod_original_sg_symbol_H-M 'P 21/n'
_cod_database_code 7239394

loop_
_symmetry_equiv_pos_as_xyz
'x, y, z'
'-x+1/2, y+1/2, -z+1/2'
'-x, -y, -z'
'x-1/2, -y-1/2, z-1/2'

loop_
_atom_site_label
_atom_site_type_symbol
_atom_site_fract_x
_atom_site_fract_y
_atom_site_fract_z
_atom_site_U_iso_or_equiv
_atom_site_adp_type
_atom_site_occupancy
_atom_site_symmetry_multiplicity
_atom_site_calc_flag
_atom_site_refinement_flags
Fe1 Fe 0.54194(13) 0.28045(8) 0.10800(7) 0.0582(4) Uani 1 1 d .
Fe2 Fe 0.68324(13) 0.37710(8) 0.04633(6) 0.0522(4) Uani 1 1 d .
Fe3 Fe 0.72889(13) 0.03247(8) 0.00922(7) 0.0572(4) Uani 1 1 d .
Fe4 Fe 1.01838(12) 0.35538(8) 0.20251(7) 0.0526(4) Uani 1 1 d .
Fe5 Fe 0.63387(14) 0.21050(8) 0.35978(7) 0.0603(4) Uani 1 1 d .
Te1 Te 0.65338(5) 0.34182(3) 0.21038(3) 0.0507(3) Uani 1 1 d .
O1 O 0.4568(8) 0.1920(5) -0.0151(4) 0.093(3) Uani 1 1 d .
O2 O 0.4066(9) 0.1764(6) 0.1903(6) 0.107(3) Uani 1 1 d .
O3 O 0.3601(9) 0.3812(6) 0.0653(5) 0.104(3) Uani 1 1 d .
O4 O 0.5835(11) 0.3428(5) -0.0908(4) 0.116(4) Uani 1 1 d .
O5 O 0.5573(8) 0.5147(5) 0.0911(5) 0.090(3) Uani 1 1 d .
O6 O 0.8377(8) 0.4855(6) -0.0161(4) 0.097(3) Uani 1 1 d .
C1 C 0.5216(10) 0.2144(6) 0.0280(6) 0.067(3) Uani 1 1 d .
C2 C 0.4607(11) 0.2188(8) 0.1609(6) 0.077(3) Uani 1 1 d .
C3 C 0.4306(11) 0.3425(8) 0.0846(7) 0.079(3) Uani 1 1 d .
C4 C 0.6191(12) 0.3567(6) -0.0380(6) 0.076(4) Uani 1 1 d .
C5 C 0.6049(10) 0.4601(6) 0.0762(5) 0.064(3) Uani 1 1 d .
C6 C 0.7799(10) 0.4409(7) 0.0076(5) 0.068(3) Uani 1 1 d .
C7 C 0.6316(10) 0.1935(6) 0.0517(5) 0.060(3) Uani 1 1 d .
C8 C 0.6883(9) 0.2606(5) 0.0686(4) 0.052(2) Uani 1 1 d .
C9 C 0.7867(9) 0.2919(5) 0.0885(5) 0.052(2) Uani 1 1 d .
C10 C 0.7843(8) 0.3546(5) 0.1402(4) 0.047(2) Uani 1 1 d .
C11 C 0.6611(9) 0.1111(5) 0.0725(5) 0.054(2) Uani 1 1 d .
C12 C 0.7578(10) 0.0858(6) 0.1039(5) 0.066(3) Uani 1 1 d .
H12 H 0.8158 0.1178 0.1173 0.079 Uiso 1 1 calc R
C13 C 0.7506(11) 0.0024(7) 0.1114(5) 0.076(3) Uani 1 1 d .
H13 H 0.8042 -0.0305 0.1300 0.092 Uiso 1 1 calc R
C14 C 0.6508(11) -0.0223(6) 0.0865(5) 0.068(3) Uani 1 1 d .
H14 H 0.6265 -0.0748 0.0856 0.082 Uiso 1 1 calc R
C15 C 0.5908(10) 0.0451(6) 0.0622(5) 0.066(3) Uani 1 1 d .
H15 H 0.5209 0.0457 0.0437 0.079 Uiso 1 1 calc R
C16 C 0.8614(13) 0.0501(11) -0.0495(8) 0.109(5) Uani 1 1 d .
H16 H 0.9263 0.0722 -0.0339 0.130 Uiso 1 1 calc R
C17 C 0.8316(18) -0.0295(10) -0.0489(9) 0.113(6) Uani 1 1 d .
H17 H 0.8759 -0.0705 -0.0327 0.135 Uiso 1 1 calc R
C18 C 0.7280(19) -0.0405(11) -0.0752(8) 0.115(6) Uani 1 1 d .
H18 H 0.6901 -0.0881 -0.0793 0.138 Uiso 1 1 calc R
C19 C 0.6923(14) 0.0372(12) -0.0947(6) 0.101(5) Uani 1 1 d .
H19 H 0.6257 0.0503 -0.1148 0.121 Uiso 1 1 calc R
C20 C 0.7736(15) 0.0891(9) -0.0784(7) 0.099(5) Uani 1 1 d .
H20 H 0.7702 0.1438 -0.0859 0.119 Uiso 1 1 calc R
C21 C 0.8775(8) 0.4002(5) 0.1605(4) 0.048(2) Uani 1 1 d .
C22 C 0.9016(9) 0.4370(5) 0.2283(4) 0.054(2) Uani 1 1 d .
H22 H 0.8581 0.4358 0.2669 0.065 Uiso 1 1 calc R
C23 C 1.0040(11) 0.4752(6) 0.2245(5) 0.070(3) Uani 1 1 d .
H23 H 1.0382 0.5032 0.2607 0.084 Uiso 1 1 calc R
C24 C 1.0442(10) 0.4639(6) 0.1580(5) 0.070(3) Uani 1 1 d .
H24 H 1.1098 0.4826 0.1426 0.084 Uiso 1 1 calc R
C25 C 0.9683(9) 0.4189(6) 0.1178(5) 0.061(3) Uani 1 1 d .
H25 H 0.9758 0.4039 0.0714 0.074 Uiso 1 1 calc R
C26 C 0.9939(11) 0.2391(6) 0.2273(7) 0.077(3) Uani 1 1 d .
H26 H 0.9278 0.2134 0.2290 0.093 Uiso 1 1 calc R
C27 C 1.0579(11) 0.2459(7) 0.1695(6) 0.074(3) Uani 1 1 d .
H27 H 1.0403 0.2259 0.1254 0.088 Uiso 1 1 calc R
C28 C 1.1524(11) 0.2868(8) 0.1867(7) 0.087(4) Uani 1 1 d .
H28 H 1.2093 0.2969 0.1574 0.104 Uiso 1 1 calc R
C29 C 1.1448(12) 0.3103(8) 0.2582(7) 0.091(4) Uani 1 1 d .
H29 H 1.1944 0.3408 0.2837 0.109 Uiso 1 1 calc R
C30 C 1.0479(13) 0.2786(8) 0.2831(6) 0.088(4) Uani 1 1 d .
H30 H 1.0239 0.2829 0.3285 0.106 Uiso 1 1 calc R
C31 C 0.7110(8) 0.2466(5) 0.2731(5) 0.052(2) Uani 1 1 d .
C32 C 0.6848(9) 0.1650(5) 0.2678(5) 0.058(3) Uani 1 1 d .
H32 H 0.6415 0.1416 0.2332 0.069 Uiso 1 1 calc R
C33 C 0.7357(10) 0.1252(6) 0.3244(5) 0.064(3) Uani 1 1 d .
H33 H 0.7326 0.0707 0.3330 0.077 Uiso 1 1 calc R
C34 C 0.7922(10) 0.1814(6) 0.3657(6) 0.072(3) Uani 1 1 d .
H34 H 0.8322 0.1707 0.4063 0.087 Uiso 1 1 calc R
C35 C 0.7774(9) 0.2562(6) 0.3349(5) 0.059(3) Uani 1 1 d .
H35 H 0.8058 0.3040 0.3515 0.071 Uiso 1 1 calc R
C36 C 0.4959(18) 0.2708(12) 0.3721(11) 0.128(8) Uani 1 1 d .
H36 H 0.4690 0.3093 0.3414 0.153 Uiso 1 1 calc R
C37 C 0.4711(13) 0.1905(12) 0.3677(9) 0.107(5) Uani 1 1 d .
H37 H 0.4267 0.1652 0.3347 0.128 Uiso 1 1 calc R
C38 C 0.5279(15) 0.1561(9) 0.4241(8) 0.102(5) Uani 1 1 d .
H38 H 0.5265 0.1024 0.4362 0.123 Uiso 1 1 calc R
C39 C 0.5871(16) 0.2150(15) 0.4595(8) 0.131(7) Uani 1 1 d .
H39 H 0.6332 0.2073 0.4979 0.157 Uiso 1 1 calc R
C40 C 0.565(2) 0.2865(12) 0.4270(12) 0.142(10) Uani 1 1 d .
H40 H 0.5914 0.3362 0.4400 0.171 Uiso 1 1 calc R
C111 C 0.3807(19) 0.5588(11) 0.2560(9) 0.137(7) Uani 1 1 d .
H11A H 0.3370 0.5791 0.2932 0.165 Uiso 1 1 calc R
H11B H 0.3917 0.6016 0.2230 0.165 Uiso 1 1 calc R
Cl1 Cl 0.3188(9) 0.4855(7) 0.2171(5) 0.305(6) Uani 1 1 d .
Cl2 Cl 0.5057(6) 0.5265(3) 0.2910(4) 0.184(3) Uani 1 1 d .

loop_
_atom_site_aniso_label
_atom_site_aniso_U_11
_atom_site_aniso_U_22
_atom_site_aniso_U_33
_atom_site_aniso_U_23
_atom_site_aniso_U_13
_atom_site_aniso_U_12
Fe1 0.0514(10) 0.0630(8) 0.0592(8) 0.0003(6) -0.0178(7) -0.0025(7)
Fe2 0.0627(10) 0.0521(7) 0.0411(7) -0.0001(5) -0.0139(6) 0.0029(6)
Fe3 0.0655(11) 0.0552(8) 0.0500(8) 0.0031(6) -0.0117(7) -0.0082(7)
Fe4 0.0505(9) 0.0643(8) 0.0424(7) 0.0050(6) -0.0077(6) -0.0043(6)
Fe5 0.0737(12) 0.0587(8) 0.0487(8) 0.0003(6) 0.0076(8) -0.0068(7)
Te1 0.0522(5) 0.0543(4) 0.0453(4) -0.0008(2) -0.0033(3) -0.0007(3)
O1 0.095(7) 0.097(6) 0.084(5) -0.013(4) -0.055(5) -0.010(5)
O2 0.092(8) 0.112(7) 0.117(8) 0.024(6) -0.012(6) -0.036(6)
O3 0.085(8) 0.112(7) 0.113(7) 0.015(6) -0.017(6) 0.031(6)
O4 0.187(12) 0.096(6) 0.062(5) -0.013(4) -0.076(6) 0.015(6)
O5 0.096(7) 0.066(5) 0.107(6) -0.006(4) -0.001(5) 0.020(5)
O6 0.103(8) 0.115(7) 0.074(5) 0.039(5) 0.000(5) -0.008(6)
C1 0.064(8) 0.072(7) 0.064(6) -0.006(5) -0.024(6) 0.003(5)
C2 0.061(8) 0.093(8) 0.074(7) 0.003(6) -0.031(6) 0.000(7)
C3 0.058(8) 0.095(9) 0.084(8) 0.003(6) -0.020(7) -0.005(7)
C4 0.110(11) 0.051(6) 0.064(7) -0.002(5) -0.019(7) 0.021(6)
C5 0.077(9) 0.056(6) 0.058(6) -0.003(5) -0.015(6) -0.002(6)
C6 0.074(9) 0.078(7) 0.053(6) 0.019(5) 0.005(6) 0.021(6)
C7 0.071(8) 0.055(5) 0.053(5) -0.001(4) -0.013(5) 0.000(5)
C8 0.057(7) 0.061(5) 0.038(4) -0.005(4) -0.017(4) -0.005(5)
C9 0.068(7) 0.039(4) 0.048(5) 0.001(4) -0.003(5) 0.003(4)
C10 0.053(6) 0.048(5) 0.039(4) 0.006(4) -0.004(4) 0.000(4)
C11 0.060(7) 0.054(5) 0.048(5) -0.007(4) -0.018(5) -0.006(5)
C12 0.093(9) 0.052(5) 0.052(5) 0.003(4) -0.027(6) -0.004(5)
C13 0.092(10) 0.075(7) 0.060(6) 0.004(5) -0.035(6) -0.003(7)
C14 0.102(10) 0.050(5) 0.052(5) 0.007(4) -0.004(6) -0.006(6)
C15 0.079(9) 0.062(6) 0.056(6) -0.003(5) -0.006(6) -0.014(5)
C16 0.065(11) 0.159(15) 0.102(11) 0.024(10) -0.007(9) -0.030(10)
C17 0.138(18) 0.096(11) 0.108(12) 0.015(9) 0.058(13) 0.027(11)
C18 0.147(19) 0.132(14) 0.068(8) -0.039(9) 0.030(10) -0.048(13)
C19 0.098(13) 0.163(15) 0.042(6) 0.002(8) -0.012(7) -0.015(11)
C20 0.114(14) 0.106(10) 0.076(8) 0.019(8) 0.002(9) -0.020(10)
C21 0.058(7) 0.054(5) 0.033(4) 0.003(4) 0.002(4) -0.002(4)
C22 0.073(8) 0.049(5) 0.039(4) 0.003(4) -0.006(5) -0.009(5)
C23 0.087(9) 0.065(6) 0.057(6) 0.002(5) -0.018(6) -0.018(6)
C24 0.065(8) 0.078(7) 0.066(6) 0.023(5) -0.012(6) -0.031(6)
C25 0.063(7) 0.072(6) 0.050(5) 0.006(5) -0.002(5) -0.002(5)
C26 0.067(8) 0.059(6) 0.106(10) 0.022(6) 0.002(8) 0.003(6)
C27 0.065(9) 0.080(7) 0.075(7) -0.003(6) -0.014(6) 0.018(6)
C28 0.058(9) 0.110(10) 0.092(9) 0.011(8) 0.001(7) 0.018(7)
C29 0.074(10) 0.108(9) 0.089(9) 0.015(8) -0.026(8) 0.007(8)
C30 0.106(12) 0.099(9) 0.060(7) 0.021(6) 0.008(8) 0.032(8)
C31 0.052(7) 0.062(6) 0.043(5) 0.006(4) 0.000(4) -0.008(5)
C32 0.068(8) 0.062(6) 0.043(5) 0.000(4) -0.002(5) 0.002(5)
C33 0.069(8) 0.051(5) 0.073(7) 0.007(5) -0.009(6) 0.004(5)
C34 0.079(9) 0.066(6) 0.071(7) 0.017(5) -0.017(6) 0.007(6)
C35 0.054(7) 0.068(6) 0.056(5) -0.004(5) -0.003(5) -0.012(5)
C36 0.138(19) 0.113(14) 0.137(15) 0.041(12) 0.083(15) 0.054(12)
C37 0.084(12) 0.138(14) 0.100(11) 0.015(10) 0.021(10) -0.001(10)
C38 0.117(14) 0.104(10) 0.088(10) 0.009(8) 0.047(10) -0.013(9)
C39 0.126(17) 0.20(2) 0.072(9) -0.015(12) 0.028(10) -0.054(15)
C40 0.19(3) 0.097(12) 0.150(18) -0.057(13) 0.107(19) -0.029(13)
C111 0.18(2) 0.138(14) 0.097(11) -0.010(10) -0.023(12) -0.029(13)
Cl1 0.283(12) 0.400(13) 0.232(8) -0.112(9) 0.006(8) -0.227(11)
Cl2 0.146(6) 0.155(5) 0.249(7) -0.004(5) -0.035(5) 0.044(4)

loop_
_atom_type_symbol
_atom_type_description
_atom_type_scat_dispersion_real
_atom_type_scat_dispersion_imag
_atom_type_scat_source
C C 0.0033 0.0016 'International Tables Vol C Tables 4.2.6.8 and 6.1.1.4'
H H 0.0000 0.0000 'International Tables Vol C Tables 4.2.6.8 and 6.1.1.4'
O O 0.0106 0.0060 'International Tables Vol C Tables 4.2.6.8 and 6.1.1.4'
Cl Cl 0.1484 0.1585 'International Tables Vol C Tables 4.2.6.8 and 6.1.1.4'
Te Te -0.5308 1.6751 'International Tables Vol C Tables 4.2.6.8 and 6.1.1.4'
Fe Fe 0.3463 0.8444 'International Tables Vol C Tables 4.2.6.8 and 6.1.1.4'

loop_
_geom_angle_atom_site_label_1
_geom_angle_atom_site_label_2
_geom_angle_atom_site_label_3
_geom_angle
C3 Fe1 C2 91.9(6)
C3 Fe1 C1 93.0(5)
C2 Fe1 C1 93.2(5)
C3 Fe1 C8 135.0(5)
C2 Fe1 C8 130.4(5)
C1 Fe1 C8 72.8(4)
C3 Fe1 C7 133.1(5)
C2 Fe1 C7 101.6(5)
C1 Fe1 C7 42.2(4)
C8 Fe1 C7 38.0(4)
C3 Fe1 Te1 110.8(4)
C2 Fe1 Te1 95.8(4)
C1 Fe1 Te1 154.2(4)
C8 Fe1 Te1 83.0(3)
C7 Fe1 Te1 112.1(3)
C3 Fe1 Fe2 92.9(4)
C2 Fe1 Fe2 171.1(4)
C1 Fe1 Fe2 94.1(4)
C8 Fe1 Fe2 47.8(3)
C7 Fe1 Fe2 80.4(3)
Te1 Fe1 Fe2 75.48(5)
C6 Fe2 C5 92.6(5)
C6 Fe2 C4 91.6(6)
C5 Fe2 C4 101.5(5)
C6 Fe2 C8 131.0(5)
C5 Fe2 C8 134.5(4)
C4 Fe2 C8 90.9(4)
C6 Fe2 C9 99.0(4)
C5 Fe2 C9 138.2(4)
C4 Fe2 C9 118.0(4)
C8 Fe2 C9 39.4(4)
C6 Fe2 C10 93.8(4)
C5 Fe2 C10 100.1(4)
C4 Fe2 C10 157.4(4)
C8 Fe2 C10 69.1(3)
C9 Fe2 C10 39.4(3)
C6 Fe2 Fe1 178.2(4)
C5 Fe2 Fe1 87.7(3)
C4 Fe2 Fe1 90.0(4)
C8 Fe2 Fe1 48.3(3)
C9 Fe2 Fe1 79.6(3)
C10 Fe2 Fe1 84.5(2)
C11 Fe3 C17 164.9(7)
C11 Fe3 C14 68.6(4)
C17 Fe3 C14 119.9(5)
C11 Fe3 C20 109.0(5)
C17 Fe3 C20 65.7(6)
C14 Fe3 C20 167.0(7)
C11 Fe3 C18 153.0(8)
C17 Fe3 C18 40.1(7)
C14 Fe3 C18 108.5(5)
C20 Fe3 C18 67.5(6)
C11 Fe3 C19 118.8(6)
C17 Fe3 C19 66.8(7)
C14 Fe3 C19 129.6(6)
C20 Fe3 C19 39.3(6)
C18 Fe3 C19 41.1(6)
C11 Fe3 C15 41.4(4)
C17 Fe3 C15 153.1(6)
C14 Fe3 C15 41.3(4)
C20 Fe3 C15 128.5(6)
C18 Fe3 C15 118.4(7)
C19 Fe3 C15 108.4(6)
C11 Fe3 C13 68.0(4)
C17 Fe3 C13 109.6(7)
C14 Fe3 C13 39.9(5)
C20 Fe3 C13 152.2(7)
C18 Fe3 C13 128.0(7)
C19 Fe3 C13 166.9(6)
C15 Fe3 C13 68.7(5)
C11 Fe3 C16 126.9(6)
C17 Fe3 C16 40.0(6)
C14 Fe3 C16 152.1(6)
C20 Fe3 C16 39.6(6)
C18 Fe3 C16 68.6(7)
C19 Fe3 C16 67.5(6)
C15 Fe3 C16 165.3(6)
C13 Fe3 C16 118.6(6)
C11 Fe3 C12 40.4(4)
C17 Fe3 C12 128.2(8)
C14 Fe3 C12 68.0(4)
C20 Fe3 C12 119.0(5)
C18 Fe3 C12 165.5(8)
C19 Fe3 C12 151.7(6)
C15 Fe3 C12 69.0(5)
C13 Fe3 C12 40.5(4)
C16 Fe3 C12 107.5(6)
C27 Fe4 C29 68.3(6)
C27 Fe4 C25 107.6(5)
C29 Fe4 C25 146.8(5)
C27 Fe4 C26 40.1(5)
C29 Fe4 C26 68.7(6)
C25 Fe4 C26 130.3(5)
C27 Fe4 C30 67.6(5)
C29 Fe4 C30 40.7(6)
C25 Fe4 C30 170.2(6)
C26 Fe4 C30 40.6(5)
C27 Fe4 C24 129.9(5)
C29 Fe4 C24 115.2(5)
C25 Fe4 C24 40.9(4)
C26 Fe4 C24 168.7(5)
C30 Fe4 C24 148.7(6)
C27 Fe4 C21 115.2(5)
C29 Fe4 C21 171.0(5)
C25 Fe4 C21 41.6(4)
C26 Fe4 C21 108.1(5)
C30 Fe4 C21 131.6(5)
C24 Fe4 C21 69.6(4)
C27 Fe4 C28 40.1(5)
C29 Fe4 C28 41.1(5)
C25 Fe4 C28 114.1(5)
C26 Fe4 C28 68.0(5)
C30 Fe4 C28 68.1(5)
C24 Fe4 C28 107.4(5)
C21 Fe4 C28 146.6(5)
C27 Fe4 C23 168.3(5)
C29 Fe4 C23 109.1(6)
C25 Fe4 C23 67.9(4)
C26 Fe4 C23 150.8(5)
C30 Fe4 C23 118.5(5)
C24 Fe4 C23 39.8(4)
C21 Fe4 C23 69.2(4)
C28 Fe4 C23 130.6(6)
C27 Fe4 C22 149.5(5)
C29 Fe4 C22 131.6(5)
C25 Fe4 C22 68.9(4)
C26 Fe4 C22 118.0(4)
C30 Fe4 C22 110.6(4)
C24 Fe4 C22 68.2(4)
C21 Fe4 C22 41.6(3)
C28 Fe4 C22 170.0(5)
C23 Fe4 C22 40.5(4)
C36 Fe5 C39 66.4(8)
C36 Fe5 C35 127.0(7)
C39 Fe5 C35 119.5(6)
C36 Fe5 C40 39.4(9)
C39 Fe5 C40 39.9(8)
C35 Fe5 C40 107.9(7)
C36 Fe5 C34 160.8(9)
C39 Fe5 C34 105.2(7)
C35 Fe5 C34 40.4(4)
C40 Fe5 C34 123.1(9)
C36 Fe5 C31 111.7(5)
C39 Fe5 C31 156.8(7)
C35 Fe5 C31 41.5(4)
C40 Fe5 C31 123.5(7)
C34 Fe5 C31 68.8(4)
C36 Fe5 C32 125.2(8)
C39 Fe5 C32 159.9(8)
C35 Fe5 C32 68.8(4)
C40 Fe5 C32 159.3(9)
C34 Fe5 C32 68.5(5)
C31 Fe5 C32 40.5(4)
C36 Fe5 C33 158.7(9)
C39 Fe5 C33 122.7(8)
C35 Fe5 C33 68.0(4)
C40 Fe5 C33 159.1(10)
C34 Fe5 C33 40.4(4)
C31 Fe5 C33 68.0(4)
C32 Fe5 C33 40.4(4)
C36 Fe5 C38 65.6(7)
C39 Fe5 C38 40.3(6)
C35 Fe5 C38 154.7(7)
C40 Fe5 C38 66.7(7)
C34 Fe5 C38 120.0(6)
C31 Fe5 C38 162.2(6)
C32 Fe5 C38 125.1(5)
C33 Fe5 C38 107.7(5)
C36 Fe5 C37 39.7(7)
C39 Fe5 C37 68.1(7)
C35 Fe5 C37 163.5(6)
C40 Fe5 C37 67.6(8)
C34 Fe5 C37 155.6(6)
C31 Fe5 C37 126.5(6)
C32 Fe5 C37 109.4(6)
C33 Fe5 C37 122.1(6)
C38 Fe5 C37 39.9(7)
C31 Te1 C10 100.3(3)
C31 Te1 Fe1 107.2(3)
C10 Te1 Fe1 88.0(3)
O1 C1 C7 137.7(11)
O1 C1 Fe1 144.0(10)
C7 C1 Fe1 77.8(6)
O2 C2 Fe1 174.8(11)
O3 C3 Fe1 175.8(12)
O4 C4 Fe2 177.1(13)
O5 C5 Fe2 175.6(10)
O6 C6 Fe2 175.7(10)
C8 C7 C1 110.3(9)
C8 C7 C11 125.7(10)
C1 C7 C11 121.8(9)
C8 C7 Fe1 65.9(6)
C1 C7 Fe1 60.1(5)
C11 C7 Fe1 128.9(7)
C7 C8 C9 146.3(10)
C7 C8 Fe2 138.0(8)
C9 C8 Fe2 73.1(5)
C7 C8 Fe1 76.0(7)
C9 C8 Fe1 129.7(7)
Fe2 C8 Fe1 84.0(4)
C8 C9 C10 115.6(9)
C8 C9 Fe2 67.5(6)
C10 C9 Fe2 74.9(5)
C21 C10 C9 122.8(9)
C21 C10 Te1 120.3(6)
C9 C10 Te1 112.7(6)
C21 C10 Fe2 124.8(6)
C9 C10 Fe2 65.6(5)
Te1 C10 Fe2 95.9(4)
C12 C11 C15 110.0(9)
C12 C11 C7 127.1(9)
C15 C11 C7 122.8(10)
C12 C11 Fe3 71.7(6)
C15 C11 Fe3 70.7(6)
C7 C11 Fe3 124.0(6)
C11 C12 C13 106.8(10)
C11 C12 Fe3 67.9(5)
C13 C12 Fe3 69.2(6)
C11 C12 H12 126.6
C13 C12 H12 126.6
Fe3 C12 H12 127.8
C14 C13 C12 108.8(11)
C14 C13 Fe3 69.4(6)
C12 C13 Fe3 70.3(6)
C14 C13 H13 125.6
C12 C13 H13 125.6
Fe3 C13 H13 126.3
C13 C14 C15 109.4(9)
C13 C14 Fe3 70.7(7)
C15 C14 Fe3 70.0(6)
C13 C14 H14 125.3
C15 C14 H14 125.3
Fe3 C14 H14 125.6
C11 C15 C14 104.9(11)
C11 C15 Fe3 68.0(6)
C14 C15 Fe3 68.7(7)
C11 C15 H15 127.5
C14 C15 H15 127.5
Fe3 C15 H15 127.3
C20 C16 C17 104.6(16)
C20 C16 Fe3 69.3(8)
C17 C16 Fe3 68.6(8)
C20 C16 H16 127.7
C17 C16 H16 127.7
Fe3 C16 H16 126.0
C18 C17 C16 111.9(16)
C18 C17 Fe3 70.7(9)
C16 C17 Fe3 71.4(8)
C18 C17 H17 124.1
C16 C17 H17 124.1
Fe3 C17 H17 125.4
C17 C18 C19 104.7(14)
C17 C18 Fe3 69.1(8)
C19 C18 Fe3 69.5(7)
C17 C18 H18 127.7
C19 C18 H18 127.7
Fe3 C18 H18 125.3
C20 C19 C18 107.5(16)
C20 C19 Fe3 69.9(8)
C18 C19 Fe3 69.4(7)
C20 C19 H19 126.2
C18 C19 H19 126.2
Fe3 C19 H19 126.0
C19 C20 C16 111.3(15)
C19 C20 Fe3 70.7(7)
C16 C20 Fe3 71.1(8)
C19 C20 H20 124.3
C16 C20 H20 124.3
Fe3 C20 H20 125.5
C10 C21 C25 126.9(8)
C10 C21 C22 127.7(8)
C25 C21 C22 105.4(9)
C10 C21 Fe4 125.9(6)
C25 C21 Fe4 68.2(6)
C22 C21 Fe4 69.8(6)
C23 C22 C21 107.9(8)
C23 C22 Fe4 69.6(6)
C21 C22 Fe4 68.7(5)
C23 C22 H22 126.1
C21 C22 H22 126.1
Fe4 C22 H22 127.2
C24 C23 C22 109.1(9)
C24 C23 Fe4 69.2(6)
C22 C23 Fe4 69.9(6)
C24 C23 H23 125.4
C22 C23 H23 125.4
Fe4 C23 H23 127.1
C23 C24 C25 108.5(9)
C23 C24 Fe4 71.0(5)
C25 C24 Fe4 69.0(5)
C23 C24 H24 125.7
C25 C24 H24 125.7
Fe4 C24 H24 125.8
C24 C25 C21 109.1(8)
C24 C25 Fe4 70.1(6)
C21 C25 Fe4 70.2(5)
C24 C25 H25 125.5
C21 C25 H25 125.5
Fe4 C25 H25 125.9
C27 C26 C30 107.1(12)
C27 C26 Fe4 69.0(6)
C30 C26 Fe4 69.8(6)
C27 C26 H26 126.5
C30 C26 H26 126.5
Fe4 C26 H26 126.3
C26 C27 C28 110.6(12)
C26 C27 Fe4 70.9(6)
C28 C27 Fe4 71.8(7)
C26 C27 H27 124.7
C28 C27 H27 124.7
Fe4 C27 H27 124.2
C27 C28 C29 106.4(12)
C27 C28 Fe4 68.1(7)
C29 C28 Fe4 68.2(7)
C27 C28 H28 126.8
C29 C28 H28 126.8
Fe4 C28 H28 128.4
C30 C29 C28 107.5(13)
C30 C29 Fe4 70.2(8)
C28 C29 Fe4 70.7(8)
C30 C29 H29 126.3
C28 C29 H29 126.3
Fe4 C29 H29 124.5
C29 C30 C26 108.3(11)
C29 C30 Fe4 69.1(7)
C26 C30 Fe4 69.5(6)
C29 C30 H30 125.9
C26 C30 H30 125.9
Fe4 C30 H30 127.1
C32 C31 C35 107.2(8)
C32 C31 Fe5 69.9(5)
C35 C31 Fe5 68.5(5)
C32 C31 Te1 128.3(8)
C35 C31 Te1 124.3(7)
Fe5 C31 Te1 121.9(5)
C33 C32 C31 107.9(9)
C33 C32 Fe5 69.9(6)
C31 C32 Fe5 69.6(5)
C33 C32 H32 126.1
C31 C32 H32 126.1
Fe5 C32 H32 126.0
C34 C33 C32 108.8(9)
C34 C33 Fe5 69.4(6)
C32 C33 Fe5 69.6(6)
C34 C33 H33 125.6
C32 C33 H33 125.6
Fe5 C33 H33 127.0
C35 C34 C33 107.8(10)
C35 C34 Fe5 69.1(7)
C33 C34 Fe5 70.2(7)
C35 C34 H34 126.1
C33 C34 H34 126.1
Fe5 C34 H34 126.2
C34 C35 C31 108.3(9)
C34 C35 Fe5 70.4(7)
C31 C35 Fe5 70.0(6)
C34 C35 H35 125.9
C31 C35 H35 125.9
Fe5 C35 H35 125.3
C40 C36 C37 111.7(18)
C40 C36 Fe5 70.6(12)
C37 C36 Fe5 72.1(9)
C40 C36 H36 124.1
C37 C36 H36 124.1
Fe5 C36 H36 124.7
C36 C37 C38 104.3(18)
C36 C37 Fe5 68.2(10)
C38 C37 Fe5 69.4(10)
C36 C37 H37 127.9
C38 C37 H37 127.9
Fe5 C37 H37 126.2
C39 C38 C37 109.3(15)
C39 C38 Fe5 68.7(8)
C37 C38 Fe5 70.8(8)
C39 C38 H38 125.3
C37 C38 H38 125.3
Fe5 C38 H38 126.8
C40 C39 C38 107.4(19)
C40 C39 Fe5 70.4(8)
C38 C39 Fe5 71.1(8)
C40 C39 H39 126.3
C38 C39 H39 126.3
Fe5 C39 H39 123.9
C36 C40 C39 107.2(17)
C36 C40 Fe5 69.9(9)
C39 C40 Fe5 69.7(9)
C36 C40 H40 126.4
C39 C40 H40 126.4
Fe5 C40 H40 125.5
Cl1 C111 Cl2 110.1(12)
Cl1 C111 H11A 109.6
Cl2 C111 H11A 109.6
Cl1 C111 H11B 109.6
Cl2 C111 H11B 109.6
H11A C111 H11B 108.1

loop_
_geom_bond_atom_site_label_1
_geom_bond_atom_site_label_2
_geom_bond_distance
Fe1 C3 1.781(14)
Fe1 C2 1.782(14)
Fe1 C1 1.903(10)
Fe1 C8 2.018(10)
Fe1 C7 2.145(10)
Fe1 Te1 2.5844(16)
Fe1 Fe2 2.690(2)
Fe2 C6 1.786(13)
Fe2 C5 1.803(12)
Fe2 C4 1.815(12)
Fe2 C8 2.002(9)
Fe2 C9 2.074(10)
Fe2 C10 2.198(9)
Fe3 C11 1.996(9)
Fe3 C17 2.008(13)
Fe3 C14 2.015(10)
Fe3 C20 2.021(12)
Fe3 C18 2.028(13)
Fe3 C19 2.031(12)
Fe3 C15 2.031(12)
Fe3 C13 2.031(10)
Fe3 C16 2.044(14)
Fe3 C12 2.046(10)
Fe4 C27 2.009(11)
Fe4 C29 2.023(14)
Fe4 C25 2.026(10)
Fe4 C26 2.033(10)
Fe4 C30 2.037(11)
Fe4 C24 2.040(9)
Fe4 C21 2.052(10)
Fe4 C28 2.056(13)
Fe4 C23 2.064(10)
Fe4 C22 2.067(10)
Fe5 C36 2.013(17)
Fe5 C39 2.013(13)
Fe5 C35 2.014(10)
Fe5 C40 2.021(14)
Fe5 C34 2.031(13)
Fe5 C31 2.033(8)
Fe5 C32 2.037(9)
Fe5 C33 2.041(10)
Fe5 C38 2.045(12)
Fe5 C37 2.063(16)
Te1 C31 2.113(9)
Te1 C10 2.152(9)
O1 C1 1.198(13)
O2 C2 1.139(14)
O3 C3 1.145(15)
O4 C4 1.118(13)
O5 C5 1.131(12)
O6 C6 1.142(13)
C1 C7 1.473(16)
C7 C8 1.362(13)
C7 C11 1.482(13)
C8 C9 1.377(14)
C9 C10 1.446(12)
C10 C21 1.434(13)
C11 C12 1.396(15)
C11 C15 1.423(14)
C12 C13 1.410(14)
C12 H12 0.9300
C13 C14 1.382(17)
C13 H13 0.9300
C14 C15 1.426(15)
C14 H14 0.9300
C15 H15 0.9300
C16 C20 1.38(2)
C16 C17 1.39(2)
C16 H16 0.9300
C17 C18 1.38(2)
C17 H17 0.9300
C18 C19 1.42(2)
C18 H18 0.9300
C19 C20 1.36(2)
C19 H19 0.9300
C20 H20 0.9300
C21 C25 1.448(13)
C21 C22 1.462(12)
C22 C23 1.430(15)
C22 H22 0.9300
C23 C24 1.396(15)
C23 H23 0.9300
C24 C25 1.420(15)
C24 H24 0.9300
C25 H25 0.9300
C26 C27 1.387(16)
C26 C30 1.413(19)
C26 H26 0.9300
C27 C28 1.394(18)
C27 H27 0.9300
C28 C29 1.432(19)
C28 H28 0.9300
C29 C30 1.412(19)
C29 H29 0.9300
C30 H30 0.9300
C31 C32 1.410(13)
C31 C35 1.434(14)
C32 C33 1.408(14)
C32 H32 0.9300
C33 C34 1.407(16)
C33 H33 0.9300
C34 C35 1.398(14)
C34 H34 0.9300
C35 H35 0.9300
C36 C40 1.36(3)
C36 C37 1.38(2)
C36 H36 0.9300
C37 C38 1.40(2)
C37 H37 0.9300
C38 C39 1.40(2)
C38 H38 0.9300
C39 C40 1.38(3)
C39 H39 0.9300
C40 H40 0.9300
C111 Cl1 1.621(18)
C111 Cl2 1.76(2)
C111 H11A 0.9700
C111 H11B 0.9700

loop_
_geom_torsion_atom_site_label_1
_geom_torsion_atom_site_label_2
_geom_torsion_atom_site_label_3
_geom_torsion_atom_site_label_4
_geom_torsion
C3 Fe1 Fe2 C6 139(12)
C2 Fe1 Fe2 C6 16(12)
C1 Fe1 Fe2 C6 -128(12)
C8 Fe1 Fe2 C6 -66(12)
C7 Fe1 Fe2 C6 -88(12)
Te1 Fe1 Fe2 C6 28(12)
C3 Fe1 Fe2 C5 37.3(5)
C2 Fe1 Fe2 C5 -85(3)
C1 Fe1 Fe2 C5 130.5(5)
C8 Fe1 Fe2 C5 -167.2(5)
C7 Fe1 Fe2 C5 170.5(5)
Te1 Fe1 Fe2 C5 -73.5(3)
C3 Fe1 Fe2 C4 -64.3(5)
C2 Fe1 Fe2 C4 173(3)
C1 Fe1 Fe2 C4 29.0(5)
C8 Fe1 Fe2 C4 91.2(5)
C7 Fe1 Fe2 C4 69.0(4)
Te1 Fe1 Fe2 C4 -175.0(3)
C3 Fe1 Fe2 C8 -155.5(5)
C2 Fe1 Fe2 C8 82(3)
C1 Fe1 Fe2 C8 -62.2(5)
C7 Fe1 Fe2 C8 -22.2(5)
Te1 Fe1 Fe2 C8 93.8(3)
C3 Fe1 Fe2 C9 177.2(5)
C2 Fe1 Fe2 C9 55(3)
C1 Fe1 Fe2 C9 -89.5(4)
C8 Fe1 Fe2 C9 -27.3(4)
C7 Fe1 Fe2 C9 -49.5(4)
Te1 Fe1 Fe2 C9 66.5(2)
C3 Fe1 Fe2 C10 137.7(5)
C2 Fe1 Fe2 C10 15(3)
C1 Fe1 Fe2 C10 -129.1(4)
C8 Fe1 Fe2 C10 -66.9(4)
C7 Fe1 Fe2 C10 -89.1(4)
Te1 Fe1 Fe2 C10 26.9(2)
C3 Fe1 Te1 C31 144.8(5)
C2 Fe1 Te1 C31 50.6(5)
C1 Fe1 Te1 C31 -59.1(8)
C8 Fe1 Te1 C31 -79.5(4)
C7 Fe1 Te1 C31 -54.5(4)
Fe2 Fe1 Te1 C31 -127.6(3)
C3 Fe1 Te1 C10 -115.0(5)
C2 Fe1 Te1 C10 150.8(5)
C1 Fe1 Te1 C10 41.2(8)
C8 Fe1 Te1 C10 20.7(3)
C7 Fe1 Te1 C10 45.7(4)
Fe2 Fe1 Te1 C10 -27.4(2)
C3 Fe1 C1 O1 -23.7(16)
C2 Fe1 C1 O1 68.3(16)
C8 Fe1 C1 O1 -160.1(17)
C7 Fe1 C1 O1 172.3(19)
Te1 Fe1 C1 O1 178.5(10)
Fe2 Fe1 C1 O1 -116.8(15)
C3 Fe1 C1 C7 164.0(7)
C2 Fe1 C1 C7 -103.9(7)
C8 Fe1 C1 C7 27.6(5)
Te1 Fe1 C1 C7 6.3(11)
Fe2 Fe1 C1 C7 70.9(5)
C3 Fe1 C2 O2 84(13)
C1 Fe1 C2 O2 -9(13)
C8 Fe1 C2 O2 -79(13)
C7 Fe1 C2 O2 -51(13)
Te1 Fe1 C2 O2 -165(13)
Fe2 Fe1 C2 O2 -154(11)
C2 Fe1 C3 O3 -120(17)
C1 Fe1 C3 O3 -27(17)
C8 Fe1 C3 O3 41(17)
C7 Fe1 C3 O3 -12(17)
Te1 Fe1 C3 O3 143(17)
Fe2 Fe1 C3 O3 67(17)
C6 Fe2 C4 O4 63(23)
C5 Fe2 C4 O4 156(22)
C8 Fe2 C4 O4 -68(23)
C9 Fe2 C4 O4 -38(23)
C10 Fe2 C4 O4 -41(23)
Fe1 Fe2 C4 O4 -116(22)
C6 Fe2 C5 O5 36(14)
C4 Fe2 C5 O5 -56(14)
C8 Fe2 C5 O5 -159(14)
C9 Fe2 C5 O5 143(14)
C10 Fe2 C5 O5 131(14)
Fe1 Fe2 C5 O5 -146(14)
C5 Fe2 C6 O6 -4(15)
C4 Fe2 C6 O6 97(15)
C8 Fe2 C6 O6 -170(15)
C9 Fe2 C6 O6 -144(15)
C10 Fe2 C6 O6 -105(15)
Fe1 Fe2 C6 O6 -106(16)
O1 C1 C7 C8 142.4(14)
Fe1 C1 C7 C8 -44.4(7)
O1 C1 C7 C11 -53.5(19)
Fe1 C1 C7 C11 119.7(8)
O1 C1 C7 Fe1 -173.2(17)
C3 Fe1 C7 C8 112.0(8)
C2 Fe1 C7 C8 -144.2(7)
C1 Fe1 C7 C8 134.1(9)
Te1 Fe1 C7 C8 -42.9(6)
Fe2 Fe1 C7 C8 27.0(5)
C3 Fe1 C7 C1 -22.1(9)
C2 Fe1 C7 C1 81.7(7)
C8 Fe1 C7 C1 -134.1(9)
Te1 Fe1 C7 C1 -177.0(5)
Fe2 Fe1 C7 C1 -107.1(6)
C3 Fe1 C7 C11 -130.6(10)
C2 Fe1 C7 C11 -26.7(11)
C1 Fe1 C7 C11 -108.4(12)
C8 Fe1 C7 C11 117.5(12)
Te1 Fe1 C7 C11 74.5(10)
Fe2 Fe1 C7 C11 144.5(10)
C1 C7 C8 C9 -174.0(13)
C11 C7 C8 C9 23(2)
Fe1 C7 C8 C9 144.4(16)
C1 C7 C8 Fe2 -22.4(14)
C11 C7 C8 Fe2 174.3(8)
Fe1 C7 C8 Fe2 -64.0(10)
C1 C7 C8 Fe1 41.6(7)
C11 C7 C8 Fe1 -121.7(10)
C6 Fe2 C8 C7 -120.8(12)
C5 Fe2 C8 C7 79.3(12)
C4 Fe2 C8 C7 -27.9(12)
C9 Fe2 C8 C7 -163.9(14)
C10 Fe2 C8 C7 163.0(12)
Fe1 Fe2 C8 C7 61.3(11)
C6 Fe2 C8 C9 43.1(8)
C5 Fe2 C8 C9 -116.7(7)
C4 Fe2 C8 C9 136.0(7)
C10 Fe2 C8 C9 -33.1(5)
Fe1 Fe2 C8 C9 -134.7(6)
C6 Fe2 C8 Fe1 177.9(5)
C5 Fe2 C8 Fe1 18.0(7)
C4 Fe2 C8 Fe1 -89.2(5)
C9 Fe2 C8 Fe1 134.7(6)
C10 Fe2 C8 Fe1 101.6(4)
C3 Fe1 C8 C7 -106.9(8)
C2 Fe1 C8 C7 48.9(8)
C1 Fe1 C8 C7 -30.3(6)
Te1 Fe1 C8 C7 140.5(6)
Fe2 Fe1 C8 C7 -142.8(7)
C3 Fe1 C8 C9 97.9(10)
C2 Fe1 C8 C9 -106.3(10)
C1 Fe1 C8 C9 174.5(10)
C7 Fe1 C8 C9 -155.2(12)
Te1 Fe1 C8 C9 -14.6(8)
Fe2 Fe1 C8 C9 62.1(8)
C3 Fe1 C8 Fe2 35.8(7)
C2 Fe1 C8 Fe2 -168.4(5)
C1 Fe1 C8 Fe2 112.5(4)
C7 Fe1 C8 Fe2 142.8(7)
Te1 Fe1 C8 Fe2 -76.7(2)
C7 C8 C9 C10 -140.1(14)
Fe2 C8 C9 C10 59.3(7)
Fe1 C8 C9 C10 -7.4(12)
C7 C8 C9 Fe2 160.5(16)
Fe1 C8 C9 Fe2 -66.7(7)
C6 Fe2 C9 C8 -148.5(6)
C5 Fe2 C9 C8 107.2(8)
C4 Fe2 C9 C8 -51.8(7)
C10 Fe2 C9 C8 126.5(8)
Fe1 Fe2 C9 C8 32.6(5)
C6 Fe2 C9 C10 85.0(6)
C5 Fe2 C9 C10 -19.3(9)
C4 Fe2 C9 C10 -178.4(7)
C8 Fe2 C9 C10 -126.5(8)
Fe1 Fe2 C9 C10 -93.9(5)
C8 C9 C10 C21 -172.3(8)
Fe2 C9 C10 C21 -116.9(8)
C8 C9 C10 Te1 30.7(10)
Fe2 C9 C10 Te1 86.1(5)
C8 C9 C10 Fe2 -55.4(7)
C31 Te1 C10 C21 -83.2(7)
Fe1 Te1 C10 C21 169.6(7)
C31 Te1 C10 C9 74.4(7)
Fe1 Te1 C10 C9 -32.8(6)
C31 Te1 C10 Fe2 140.4(3)
Fe1 Te1 C10 Fe2 33.2(2)
C6 Fe2 C10 C21 14.6(8)
C5 Fe2 C10 C21 -78.7(8)
C4 Fe2 C10 C21 118.0(14)
C8 Fe2 C10 C21 147.3(8)
C9 Fe2 C10 C21 114.2(10)
Fe1 Fe2 C10 C21 -165.4(7)
C6 Fe2 C10 C9 -99.6(6)
C5 Fe2 C10 C9 167.1(6)
C4 Fe2 C10 C9 3.7(15)
C8 Fe2 C10 C9 33.1(6)
Fe1 Fe2 C10 C9 80.4(5)
C6 Fe2 C10 Te1 148.1(4)
C5 Fe2 C10 Te1 54.8(4)
C4 Fe2 C10 Te1 -108.6(13)
C8 Fe2 C10 Te1 -79.2(4)
C9 Fe2 C10 Te1 -112.3(6)
Fe1 Fe2 C10 Te1 -31.9(2)
C8 C7 C11 C12 -9.9(16)
C1 C7 C11 C12 -171.4(10)
Fe1 C7 C11 C12 -96.1(13)
C8 C7 C11 C15 170.3(10)
C1 C7 C11 C15 8.8(14)
Fe1 C7 C11 C15 84.1(12)
C8 C7 C11 Fe3 -102.0(11)
C1 C7 C11 Fe3 96.5(11)
Fe1 C7 C11 Fe3 171.8(6)
C17 Fe3 C11 C12 -46(2)
C14 Fe3 C11 C12 80.8(7)
C20 Fe3 C11 C12 -112.8(8)
C18 Fe3 C11 C12 169.7(12)
C19 Fe3 C11 C12 -154.7(8)
C15 Fe3 C11 C12 119.9(9)
C13 Fe3 C11 C12 37.6(7)
C16 Fe3 C11 C12 -72.4(9)
C17 Fe3 C11 C15 -166(2)
C14 Fe3 C11 C15 -39.1(7)
C20 Fe3 C11 C15 127.3(8)
C18 Fe3 C11 C15 49.9(14)
C19 Fe3 C11 C15 85.4(8)
C13 Fe3 C11 C15 -82.2(7)
C16 Fe3 C11 C15 167.8(8)
C12 Fe3 C11 C15 -119.9(9)
C17 Fe3 C11 C7 77(2)
C14 Fe3 C11 C7 -156.3(10)
C20 Fe3 C11 C7 10.1(11)
C18 Fe3 C11 C7 -67.3(16)
C19 Fe3 C11 C7 -31.8(11)
C15 Fe3 C11 C7 -117.2(11)
C13 Fe3 C11 C7 160.6(10)
C16 Fe3 C11 C7 50.6(12)
C12 Fe3 C11 C7 123.0(12)
C15 C11 C12 C13 2.1(12)
C7 C11 C12 C13 -177.7(9)
Fe3 C11 C12 C13 -58.5(7)
C15 C11 C12 Fe3 60.6(7)
C7 C11 C12 Fe3 -119.3(10)
C17 Fe3 C12 C11 166.2(7)
C14 Fe3 C12 C11 -82.4(7)
C20 Fe3 C12 C11 85.5(9)
C18 Fe3 C12 C11 -161(2)
C19 Fe3 C12 C11 52.1(15)
C15 Fe3 C12 C11 -37.9(6)
C13 Fe3 C12 C11 -119.2(10)
C16 Fe3 C12 C11 127.0(8)
C11 Fe3 C12 C13 119.2(10)
C17 Fe3 C12 C13 -74.6(10)
C14 Fe3 C12 C13 36.8(8)
C20 Fe3 C12 C13 -155.3(9)
C18 Fe3 C12 C13 -42(3)
C19 Fe3 C12 C13 171.3(12)
C15 Fe3 C12 C13 81.3(8)
C16 Fe3 C12 C13 -113.8(9)
C11 C12 C13 C14 -1.2(12)
Fe3 C12 C13 C14 -58.9(8)
C11 C12 C13 Fe3 57.6(7)
C11 Fe3 C13 C14 82.5(7)
C17 Fe3 C13 C14 -113.5(9)
C20 Fe3 C13 C14 171.6(12)
C18 Fe3 C13 C14 -72.2(11)
C19 Fe3 C13 C14 -42(3)
C15 Fe3 C13 C14 37.8(6)
C16 Fe3 C13 C14 -156.4(8)
C12 Fe3 C13 C14 120.0(11)
C11 Fe3 C13 C12 -37.6(7)
C17 Fe3 C13 C12 126.5(10)
C14 Fe3 C13 C12 -120.0(11)
C20 Fe3 C13 C12 51.6(16)
C18 Fe3 C13 C12 167.7(10)
C19 Fe3 C13 C12 -162(3)
C15 Fe3 C13 C12 -82.2(8)
C16 Fe3 C13 C12 83.6(10)
C12 C13 C14 C15 0.0(13)
Fe3 C13 C14 C15 -59.5(7)
C12 C13 C14 Fe3 59.4(8)
C11 Fe3 C14 C13 -80.9(7)
C17 Fe3 C14 C13 85.2(11)
C20 Fe3 C14 C13 -162(2)
C18 Fe3 C14 C13 127.7(10)
C19 Fe3 C14 C13 168.7(9)
C15 Fe3 C14 C13 -120.1(9)
C16 Fe3 C14 C13 48.6(14)
C12 Fe3 C14 C13 -37.3(7)
C11 Fe3 C14 C15 39.2(6)
C17 Fe3 C14 C15 -154.7(9)
C20 Fe3 C14 C15 -42(3)
C18 Fe3 C14 C15 -112.2(10)
C19 Fe3 C14 C15 -71.2(10)
C13 Fe3 C14 C15 120.1(9)
C16 Fe3 C14 C15 168.7(12)
C12 Fe3 C14 C15 82.8(7)
C12 C11 C15 C14 -2.1(11)
C7 C11 C15 C14 177.8(9)
Fe3 C11 C15 C14 59.1(7)
C12 C11 C15 Fe3 -61.2(7)
C7 C11 C15 Fe3 118.6(9)
C13 C14 C15 C11 1.3(11)
Fe3 C14 C15 C11 -58.6(6)
C13 C14 C15 Fe3 59.9(8)
C17 Fe3 C15 C11 172.0(14)
C14 Fe3 C15 C11 117.1(9)
C20 Fe3 C15 C11 -74.0(9)
C18 Fe3 C15 C11 -156.8(9)
C19 Fe3 C15 C11 -113.1(8)
C13 Fe3 C15 C11 80.5(6)
C16 Fe3 C15 C11 -42(2)
C12 Fe3 C15 C11 37.0(6)
C11 Fe3 C15 C14 -117.1(9)
C17 Fe3 C15 C14 54.9(16)
C20 Fe3 C15 C14 168.8(8)
C18 Fe3 C15 C14 86.1(10)
C19 Fe3 C15 C14 129.8(8)
C13 Fe3 C15 C14 -36.6(6)
C16 Fe3 C15 C14 -159(2)
C12 Fe3 C15 C14 -80.1(7)
C11 Fe3 C16 C20 -74.3(11)
C17 Fe3 C16 C20 115.9(16)
C14 Fe3 C16 C20 169.5(10)
C18 Fe3 C16 C20 80.1(12)
C19 Fe3 C16 C20 35.7(10)
C15 Fe3 C16 C20 -41(3)
C13 Fe3 C16 C20 -157.2(9)
C12 Fe3 C16 C20 -114.7(10)
C11 Fe3 C16 C17 169.7(11)
C14 Fe3 C16 C17 53.6(18)
C20 Fe3 C16 C17 -115.9(16)
C18 Fe3 C16 C17 -35.8(11)
C19 Fe3 C16 C17 -80.3(12)
C15 Fe3 C16 C17 -157(2)
C13 Fe3 C16 C17 86.8(12)
C12 Fe3 C16 C17 129.4(12)
C20 C16 C17 C18 -1.1(17)
Fe3 C16 C17 C18 59.3(10)
C20 C16 C17 Fe3 -60.4(11)
C11 Fe3 C17 C18 -156(2)
C14 Fe3 C17 C18 83.5(11)
C20 Fe3 C17 C18 -83.3(11)
C19 Fe3 C17 C18 -40.2(10)
C15 Fe3 C17 C18 45.0(18)
C13 Fe3 C17 C18 126.3(10)
C16 Fe3 C17 C18 -122.3(15)
C12 Fe3 C17 C18 167.9(9)
C11 Fe3 C17 C16 -33(3)
C14 Fe3 C17 C16 -154.2(9)
C20 Fe3 C17 C16 39.0(10)
C18 Fe3 C17 C16 122.3(15)
C19 Fe3 C17 C16 82.1(11)
C15 Fe3 C17 C16 167.3(11)
C13 Fe3 C17 C16 -111.5(11)
C12 Fe3 C17 C16 -69.9(12)
C16 C17 C18 C19 1.2(16)
Fe3 C17 C18 C19 60.9(9)
C16 C17 C18 Fe3 -59.7(11)
C11 Fe3 C18 C17 166.3(10)
C14 Fe3 C18 C17 -114.7(10)
C20 Fe3 C18 C17 78.5(10)
C19 Fe3 C18 C17 115.6(14)
C15 Fe3 C18 C17 -158.6(8)
C13 Fe3 C18 C17 -74.5(11)
C16 Fe3 C18 C17 35.7(9)
C12 Fe3 C18 C17 -41(3)
C11 Fe3 C18 C19 50.7(16)
C17 Fe3 C18 C19 -115.6(14)
C14 Fe3 C18 C19 129.7(10)
C20 Fe3 C18 C19 -37.0(10)
C15 Fe3 C18 C19 85.8(10)
C13 Fe3 C18 C19 169.9(9)
C16 Fe3 C18 C19 -79.9(10)
C12 Fe3 C18 C19 -157(2)
C17 C18 C19 C20 -0.8(15)
Fe3 C18 C19 C20 59.8(9)
C17 C18 C19 Fe3 -60.6(9)
C11 Fe3 C19 C20 85.0(11)
C17 Fe3 C19 C20 -79.4(12)
C14 Fe3 C19 C20 170.1(9)
C18 Fe3 C19 C20 -118.7(15)
C15 Fe3 C19 C20 129.0(10)
C13 Fe3 C19 C20 -156(2)
C16 Fe3 C19 C20 -35.9(10)
C12 Fe3 C19 C20 49.3(18)
C11 Fe3 C19 C18 -156.3(10)
C17 Fe3 C19 C18 39.2(9)
C14 Fe3 C19 C18 -71.2(12)
C20 Fe3 C19 C18 118.7(15)
C15 Fe3 C19 C18 -112.4(10)
C13 Fe3 C19 C18 -38(3)
C16 Fe3 C19 C18 82.8(11)
C12 Fe3 C19 C18 167.9(13)
C18 C19 C20 C16 0.2(16)
Fe3 C19 C20 C16 59.6(11)
C18 C19 C20 Fe3 -59.4(9)
C17 C16 C20 C19 0.5(17)
Fe3 C16 C20 C19 -59.4(10)
C17 C16 C20 Fe3 59.9(10)
C11 Fe3 C20 C19 -112.7(11)
C17 Fe3 C20 C19 82.5(12)
C14 Fe3 C20 C19 -36(3)
C18 Fe3 C20 C19 38.6(11)
C15 Fe3 C20 C19 -70.5(12)
C13 Fe3 C20 C19 168.7(12)
C16 Fe3 C20 C19 121.8(15)
C12 Fe3 C20 C19 -155.8(10)
C11 Fe3 C20 C16 125.5(10)
C17 Fe3 C20 C16 -39.3(11)
C14 Fe3 C20 C16 -158(2)
C18 Fe3 C20 C16 -83.2(12)
C19 Fe3 C20 C16 -121.8(15)
C15 Fe3 C20 C16 167.7(9)
C13 Fe3 C20 C16 46.9(17)
C12 Fe3 C20 C16 82.4(11)
C9 C10 C21 C25 29.3(14)
Te1 C10 C21 C25 -175.4(7)
Fe2 C10 C21 C25 -52.1(13)
C9 C10 C21 C22 -150.2(9)
Te1 C10 C21 C22 5.1(13)
Fe2 C10 C21 C22 128.4(8)
C9 C10 C21 Fe4 -59.1(10)
Te1 C10 C21 Fe4 96.3(7)
Fe2 C10 C21 Fe4 -140.5(5)
C27 Fe4 C21 C10 32.2(8)
C29 Fe4 C21 C10 -79(3)
C25 Fe4 C21 C10 120.6(9)
C26 Fe4 C21 C10 -10.5(8)
C30 Fe4 C21 C10 -49.4(10)
C24 Fe4 C21 C10 157.8(8)
C28 Fe4 C21 C10 66.8(11)
C23 Fe4 C21 C10 -159.6(8)
C22 Fe4 C21 C10 -122.5(9)
C27 Fe4 C21 C25 -88.4(7)
C29 Fe4 C21 C25 161(3)
C26 Fe4 C21 C25 -131.1(6)
C30 Fe4 C21 C25 -170.1(7)
C24 Fe4 C21 C25 37.2(6)
C28 Fe4 C21 C25 -53.8(10)
C23 Fe4 C21 C25 79.8(6)
C22 Fe4 C21 C25 116.9(8)
C27 Fe4 C21 C22 154.7(6)
C29 Fe4 C21 C22 44(3)
C25 Fe4 C21 C22 -116.9(8)
C26 Fe4 C21 C22 112.0(6)
C30 Fe4 C21 C22 73.0(8)
C24 Fe4 C21 C22 -79.7(6)
C28 Fe4 C21 C22 -170.7(8)
C23 Fe4 C21 C22 -37.1(5)
C10 C21 C22 C23 179.1(9)
C25 C21 C22 C23 -0.5(11)
Fe4 C21 C22 C23 58.8(7)
C10 C21 C22 Fe4 120.3(10)
C25 C21 C22 Fe4 -59.2(6)
C27 Fe4 C22 C23 -169.3(8)
C29 Fe4 C22 C23 68.6(8)
C25 Fe4 C22 C23 -80.4(6)
C26 Fe4 C22 C23 154.2(7)
C30 Fe4 C22 C23 110.1(7)
C24 Fe4 C22 C23 -36.3(6)
C21 Fe4 C22 C23 -119.7(7)
C28 Fe4 C22 C23 29(3)
C27 Fe4 C22 C21 -49.6(10)
C29 Fe4 C22 C21 -171.6(7)
C25 Fe4 C22 C21 39.4(5)
C26 Fe4 C22 C21 -86.1(7)
C30 Fe4 C22 C21 -130.2(7)
C24 Fe4 C22 C21 83.5(6)
C28 Fe4 C22 C21 149(3)
C23 Fe4 C22 C21 119.7(7)
C21 C22 C23 C24 0.0(12)
Fe4 C22 C23 C24 58.2(8)
C21 C22 C23 Fe4 -58.2(6)
C27 Fe4 C23 C24 32(3)
C29 Fe4 C23 C24 106.7(8)
C25 Fe4 C23 C24 -37.9(7)
C26 Fe4 C23 C24 -172.9(10)
C30 Fe4 C23 C24 150.2(8)
C21 Fe4 C23 C24 -82.8(7)
C28 Fe4 C23 C24 65.6(9)
C22 Fe4 C23 C24 -120.8(9)
C27 Fe4 C23 C22 152(2)
C29 Fe4 C23 C22 -132.5(6)
C25 Fe4 C23 C22 82.9(6)
C26 Fe4 C23 C22 -52.1(13)
C30 Fe4 C23 C22 -89.0(8)
C24 Fe4 C23 C22 120.8(9)
C21 Fe4 C23 C22 38.0(5)
C28 Fe4 C23 C22 -173.6(6)
C22 C23 C24 C25 0.5(13)
Fe4 C23 C24 C25 59.1(8)
C22 C23 C24 Fe4 -58.6(7)
C27 Fe4 C24 C23 -172.0(8)
C29 Fe4 C24 C23 -90.1(8)
C25 Fe4 C24 C23 119.4(10)
C26 Fe4 C24 C23 162(3)
C30 Fe4 C24 C23 -57.2(12)
C21 Fe4 C24 C23 81.6(7)
C28 Fe4 C24 C23 -133.6(8)
C22 Fe4 C24 C23 36.9(7)
C27 Fe4 C24 C25 68.5(9)
C29 Fe4 C24 C25 150.5(7)
C26 Fe4 C24 C25 43(3)
C30 Fe4 C24 C25 -176.6(9)
C21 Fe4 C24 C25 -37.8(6)
C28 Fe4 C24 C25 107.0(8)
C23 Fe4 C24 C25 -119.4(10)
C22 Fe4 C24 C25 -82.5(7)
C23 C24 C25 C21 -0.8(12)
Fe4 C24 C25 C21 59.5(7)
C23 C24 C25 Fe4 -60.3(8)
C10 C21 C25 C24 -178.8(10)
C22 C21 C25 C24 0.7(11)
Fe4 C21 C25 C24 -59.5(8)
C10 C21 C25 Fe4 -119.3(9)
C22 C21 C25 Fe4 60.2(6)
C27 Fe4 C25 C24 -131.5(7)
C29 Fe4 C25 C24 -54.6(12)
C26 Fe4 C25 C24 -170.0(7)
C30 Fe4 C25 C24 170(3)
C21 Fe4 C25 C24 120.0(9)
C28 Fe4 C25 C24 -89.1(8)
C23 Fe4 C25 C24 36.9(7)
C22 Fe4 C25 C24 80.6(7)
C27 Fe4 C25 C21 108.5(6)
C29 Fe4 C25 C21 -174.6(9)
C26 Fe4 C25 C21 70.0(8)
C30 Fe4 C25 C21 50(3)
C24 Fe4 C25 C21 -120.0(9)
C28 Fe4 C25 C21 150.9(6)
C23 Fe4 C25 C21 -83.1(6)
C22 Fe4 C25 C21 -39.4(5)
C29 Fe4 C26 C27 -81.1(9)
C25 Fe4 C26 C27 66.8(10)
C30 Fe4 C26 C27 -118.4(12)
C24 Fe4 C26 C27 31(3)
C21 Fe4 C26 C27 107.9(8)
C28 Fe4 C26 C27 -36.8(8)
C23 Fe4 C26 C27 -172.5(10)
C22 Fe4 C26 C27 152.0(7)
C27 Fe4 C26 C30 118.4(12)
C29 Fe4 C26 C30 37.3(8)
C25 Fe4 C26 C30 -174.8(7)
C24 Fe4 C26 C30 150(2)
C21 Fe4 C26 C30 -133.7(8)
C28 Fe4 C26 C30 81.6(9)
C23 Fe4 C26 C30 -54.1(14)
C22 Fe4 C26 C30 -89.6(9)
C30 C26 C27 C28 1.3(14)
Fe4 C26 C27 C28 61.1(9)
C30 C26 C27 Fe4 -59.7(8)
C29 Fe4 C27 C26 82.3(9)
C25 Fe4 C27 C26 -132.7(8)
C30 Fe4 C27 C26 38.3(9)
C24 Fe4 C27 C26 -172.4(8)
C21 Fe4 C27 C26 -88.6(8)
C28 Fe4 C27 C26 120.4(11)
C23 Fe4 C27 C26 162(2)
C22 Fe4 C27 C26 -54.7(12)
C29 Fe4 C27 C28 -38.1(8)
C25 Fe4 C27 C28 106.9(8)
C26 Fe4 C27 C28 -120.4(11)
C30 Fe4 C27 C28 -82.2(9)
C24 Fe4 C27 C28 67.2(10)
C21 Fe4 C27 C28 151.0(7)
C23 Fe4 C27 C28 41(3)
C22 Fe4 C27 C28 -175.1(8)
C26 C27 C28 C29 -2.9(14)
Fe4 C27 C28 C29 57.6(9)
C26 C27 C28 Fe4 -60.5(8)
C29 Fe4 C28 C27 119.2(12)
C25 Fe4 C28 C27 -88.9(8)
C26 Fe4 C28 C27 36.8(8)
C30 Fe4 C28 C27 80.8(9)
C24 Fe4 C28 C27 -132.2(8)
C21 Fe4 C28 C27 -53.0(12)
C23 Fe4 C28 C27 -169.8(7)
C22 Fe4 C28 C27 165(2)
C27 Fe4 C28 C29 -119.2(12)
C25 Fe4 C28 C29 151.8(8)
C26 Fe4 C28 C29 -82.4(9)
C30 Fe4 C28 C29 -38.5(9)
C24 Fe4 C28 C29 108.5(8)
C21 Fe4 C28 C29 -172.2(8)
C23 Fe4 C28 C29 70.9(10)
C22 Fe4 C28 C29 46(3)
C27 C28 C29 C30 3.3(14)
Fe4 C28 C29 C30 60.9(9)
C27 C28 C29 Fe4 -57.6(9)
C27 Fe4 C29 C30 -80.5(9)
C25 Fe4 C29 C30 -169.6(8)
C26 Fe4 C29 C30 -37.2(8)
C24 Fe4 C29 C30 154.3(8)
C21 Fe4 C29 C30 34(4)
C28 Fe4 C29 C30 -117.7(12)
C23 Fe4 C29 C30 111.7(8)
C22 Fe4 C29 C30 71.9(10)
C27 Fe4 C29 C28 37.2(8)
C25 Fe4 C29 C28 -51.9(13)
C26 Fe4 C29 C28 80.5(9)
C30 Fe4 C29 C28 117.7(12)
C24 Fe4 C29 C28 -88.0(9)
C21 Fe4 C29 C28 152(3)
C23 Fe4 C29 C28 -130.6(8)
C22 Fe4 C29 C28 -170.4(7)
C28 C29 C30 C26 -2.5(14)
Fe4 C29 C30 C26 58.7(9)
C28 C29 C30 Fe4 -61.2(9)
C27 C26 C30 C29 0.8(14)
Fe4 C26 C30 C29 -58.4(9)
C27 C26 C30 Fe4 59.2(8)
C27 Fe4 C30 C29 82.3(9)
C25 Fe4 C30 C29 144(3)
C26 Fe4 C30 C29 120.1(11)
C24 Fe4 C30 C29 -48.9(13)
C21 Fe4 C30 C29 -173.2(7)
C28 Fe4 C30 C29 38.8(8)
C23 Fe4 C30 C29 -86.6(9)
C22 Fe4 C30 C29 -130.6(8)
C27 Fe4 C30 C26 -37.8(8)
C29 Fe4 C30 C26 -120.1(11)
C25 Fe4 C30 C26 24(3)
C24 Fe4 C30 C26 -169.0(9)
C21 Fe4 C30 C26 66.7(9)
C28 Fe4 C30 C26 -81.2(9)
C23 Fe4 C30 C26 153.3(8)
C22 Fe4 C30 C26 109.4(7)
C36 Fe5 C31 C32 -119.3(11)
C39 Fe5 C31 C32 160.1(19)
C35 Fe5 C31 C32 118.8(9)
C40 Fe5 C31 C32 -162.2(11)
C34 Fe5 C31 C32 81.3(7)
C33 Fe5 C31 C32 37.7(7)
C38 Fe5 C31 C32 -42(2)
C37 Fe5 C31 C32 -76.7(9)
C36 Fe5 C31 C35 121.8(10)
C39 Fe5 C31 C35 41(2)
C40 Fe5 C31 C35 79.0(12)
C34 Fe5 C31 C35 -37.5(6)
C32 Fe5 C31 C35 -118.8(9)
C33 Fe5 C31 C35 -81.1(7)
C38 Fe5 C31 C35 -160.5(18)
C37 Fe5 C31 C35 164.5(8)
C36 Fe5 C31 Te1 4.0(10)
C39 Fe5 C31 Te1 -77(2)
C35 Fe5 C31 Te1 -117.9(8)
C40 Fe5 C31 Te1 -38.9(12)
C34 Fe5 C31 Te1 -155.4(7)
C32 Fe5 C31 Te1 123.3(9)
C33 Fe5 C31 Te1 161.0(7)
C38 Fe5 C31 Te1 81.7(19)
C37 Fe5 C31 Te1 46.6(9)
C10 Te1 C31 C32 -98.8(9)
Fe1 Te1 C31 C32 -7.7(9)
C10 Te1 C31 C35 88.2(8)
Fe1 Te1 C31 C35 179.3(7)
C10 Te1 C31 Fe5 172.6(5)
Fe1 Te1 C31 Fe5 -96.3(5)
C35 C31 C32 C33 -1.1(11)
Fe5 C31 C32 C33 -59.7(7)
Te1 C31 C32 C33 -175.1(7)
C35 C31 C32 Fe5 58.6(7)
Te1 C31 C32 Fe5 -115.4(8)
C36 Fe5 C32 C33 -158.4(9)
C39 Fe5 C32 C33 -38(2)
C35 Fe5 C32 C33 80.5(7)
C40 Fe5 C32 C33 165(2)
C34 Fe5 C32 C33 36.9(6)
C31 Fe5 C32 C33 119.0(10)
C38 Fe5 C32 C33 -75.4(10)
C37 Fe5 C32 C33 -117.0(8)
C36 Fe5 C32 C31 82.6(10)
C39 Fe5 C32 C31 -157.0(19)
C35 Fe5 C32 C31 -38.5(6)
C40 Fe5 C32 C31 46(2)
C34 Fe5 C32 C31 -82.1(7)
C33 Fe5 C32 C31 -119.0(10)
C38 Fe5 C32 C31 165.6(9)
C37 Fe5 C32 C31 124.0(8)
C31 C32 C33 C34 1.0(12)
Fe5 C32 C33 C34 -58.5(8)
C31 C32 C33 Fe5 59.5(7)
C36 Fe5 C33 C34 176.2(14)
C39 Fe5 C33 C34 -74.1(9)
C35 Fe5 C33 C34 37.7(6)
C40 Fe5 C33 C34 -44.9(19)
C31 Fe5 C33 C34 82.6(6)
C32 Fe5 C33 C34 120.4(9)
C38 Fe5 C33 C34 -115.8(8)
C37 Fe5 C33 C34 -157.1(8)
C36 Fe5 C33 C32 55.8(16)
C39 Fe5 C33 C32 165.5(8)
C35 Fe5 C33 C32 -82.8(7)
C40 Fe5 C33 C32 -165.3(16)
C34 Fe5 C33 C32 -120.4(9)
C31 Fe5 C33 C32 -37.8(6)
C38 Fe5 C33 C32 123.8(8)
C37 Fe5 C33 C32 82.5(8)
C32 C33 C34 C35 -0.5(13)
Fe5 C33 C34 C35 -59.1(8)
C32 C33 C34 Fe5 58.6(8)
C36 Fe5 C34 C35 -56.8(19)
C39 Fe5 C34 C35 -117.9(9)
C40 Fe5 C34 C35 -78.5(10)
C31 Fe5 C34 C35 38.5(6)
C32 Fe5 C34 C35 82.1(6)
C33 Fe5 C34 C35 119.1(9)
C38 Fe5 C34 C35 -158.8(7)
C37 Fe5 C34 C35 171.9(13)
C36 Fe5 C34 C33 -175.8(16)
C39 Fe5 C34 C33 123.0(9)
C35 Fe5 C34 C33 -119.1(9)
C40 Fe5 C34 C33 162.5(9)
C31 Fe5 C34 C33 -80.6(6)
C32 Fe5 C34 C33 -36.9(6)
C38 Fe5 C34 C33 82.2(8)
C37 Fe5 C34 C33 52.8(16)
C33 C34 C35 C31 -0.2(13)
Fe5 C34 C35 C31 -60.0(7)
C33 C34 C35 Fe5 59.8(8)
C32 C31 C35 C34 0.8(12)
Fe5 C31 C35 C34 60.3(8)
Te1 C31 C35 C34 175.1(7)
C32 C31 C35 Fe5 -59.4(7)
Te1 C31 C35 Fe5 114.8(7)
C36 Fe5 C35 C34 159.8(10)
C39 Fe5 C35 C34 78.4(11)
C40 Fe5 C35 C34 120.4(11)
C31 Fe5 C35 C34 -119.0(9)
C32 Fe5 C35 C34 -81.3(7)
C33 Fe5 C35 C34 -37.7(6)
C38 Fe5 C35 C34 47.2(14)
C37 Fe5 C35 C34 -168(2)
C36 Fe5 C35 C31 -81.2(11)
C39 Fe5 C35 C31 -162.6(10)
C40 Fe5 C35 C31 -120.6(10)
C34 Fe5 C35 C31 119.0(9)
C32 Fe5 C35 C31 37.6(6)
C33 Fe5 C35 C31 81.3(6)
C38 Fe5 C35 C31 166.2(11)
C37 Fe5 C35 C31 -49(2)
C39 Fe5 C36 C40 38.1(11)
C35 Fe5 C36 C40 -72.0(13)
C34 Fe5 C36 C40 -29(2)
C31 Fe5 C36 C40 -116.8(12)
C32 Fe5 C36 C40 -160.7(11)
C33 Fe5 C36 C40 158.3(14)
C38 Fe5 C36 C40 82.4(12)
C37 Fe5 C36 C40 121.7(16)
C39 Fe5 C36 C37 -83.6(11)
C35 Fe5 C36 C37 166.3(9)
C40 Fe5 C36 C37 -121.7(16)
C34 Fe5 C36 C37 -150.9(15)
C31 Fe5 C36 C37 121.5(10)
C32 Fe5 C36 C37 77.6(11)
C33 Fe5 C36 C37 37(2)
C38 Fe5 C36 C37 -39.3(10)
C40 C36 C37 C38 0.6(19)
Fe5 C36 C37 C38 60.4(10)
C40 C36 C37 Fe5 -59.8(14)
C39 Fe5 C37 C36 79.0(12)
C35 Fe5 C37 C36 -42(3)
C40 Fe5 C37 C36 35.8(11)
C34 Fe5 C37 C36 157.2(14)
C31 Fe5 C37 C36 -80.1(13)
C32 Fe5 C37 C36 -122.3(11)
C33 Fe5 C37 C36 -165.2(11)
C38 Fe5 C37 C36 115.8(15)
C36 Fe5 C37 C38 -115.8(15)
C39 Fe5 C37 C38 -36.8(10)
C35 Fe5 C37 C38 -157.3(16)
C40 Fe5 C37 C38 -80.0(12)
C34 Fe5 C37 C38 41(2)
C31 Fe5 C37 C38 164.1(8)
C32 Fe5 C37 C38 122.0(9)
C33 Fe5 C37 C38 79.0(11)
C36 C37 C38 C39 -1.7(17)
Fe5 C37 C38 C39 58.0(11)
C36 C37 C38 Fe5 -59.6(10)
C36 Fe5 C38 C39 -81.7(14)
C35 Fe5 C38 C39 44.3(19)
C40 Fe5 C38 C39 -38.4(14)
C34 Fe5 C38 C39 77.6(14)
C31 Fe5 C38 C39 -166.9(17)
C32 Fe5 C38 C39 161.2(12)
C33 Fe5 C38 C39 120.0(13)
C37 Fe5 C38 C39 -120.8(16)
C36 Fe5 C38 C37 39.1(11)
C39 Fe5 C38 C37 120.8(16)
C35 Fe5 C38 C37 165.1(12)
C40 Fe5 C38 C37 82.4(13)
C34 Fe5 C38 C37 -161.6(10)
C31 Fe5 C38 C37 -46(2)
C32 Fe5 C38 C37 -78.0(11)
C33 Fe5 C38 C37 -119.2(10)
C37 C38 C39 C40 2.1(18)
Fe5 C38 C39 C40 61.3(11)
C37 C38 C39 Fe5 -59.2(11)
C36 Fe5 C39 C40 -37.7(14)
C35 Fe5 C39 C40 82.8(15)
C34 Fe5 C39 C40 124.0(14)
C31 Fe5 C39 C40 53(3)
C32 Fe5 C39 C40 -167.5(17)
C33 Fe5 C39 C40 164.2(13)
C38 Fe5 C39 C40 -117.3(19)
C37 Fe5 C39 C40 -80.9(14)
C36 Fe5 C39 C38 79.6(13)
C35 Fe5 C39 C38 -159.9(10)
C40 Fe5 C39 C38 117.3(19)
C34 Fe5 C39 C38 -118.8(12)
C31 Fe5 C39 C38 169.9(13)
C32 Fe5 C39 C38 -50(3)
C33 Fe5 C39 C38 -78.5(13)
C37 Fe5 C39 C38 36.4(11)
C37 C36 C40 C39 1(2)
Fe5 C36 C40 C39 -60.0(13)
C37 C36 C40 Fe5 60.6(12)
C38 C39 C40 C36 -2(2)
Fe5 C39 C40 C36 60.2(12)
C38 C39 C40 Fe5 -61.8(11)
C39 Fe5 C40 C36 -118.1(18)
C35 Fe5 C40 C36 127.1(12)
C34 Fe5 C40 C36 168.9(10)
C31 Fe5 C40 C36 83.9(13)
C32 Fe5 C40 C36 50(2)
C33 Fe5 C40 C36 -157.9(14)
C38 Fe5 C40 C36 -79.4(12)
C37 Fe5 C40 C36 -36.0(11)
C36 Fe5 C40 C39 118.1(18)
C35 Fe5 C40 C39 -114.8(12)
C34 Fe5 C40 C39 -72.9(14)
C31 Fe5 C40 C39 -157.9(11)
C32 Fe5 C40 C39 167.9(15)
C33 Fe5 C40 C39 -40(2)
C38 Fe5 C40 C39 38.7(12)
C37 Fe5 C40 C39 82.1(13)
